data_7247613
loop_
_publ_author_name
'Chen, Yi-Sheng'
'Chiu, Siang-Yu'
'Li, Chia-Ying'
'Chen, Tsun-Ren'
'Chen, Jhy-Der'

_publ_section_title
;
 Ligand effect of cyclometallated iridium(iii) complexes on N-alkylation
 of amines in hydrogen borrowing reactions
;
_journal_issue 45
_journal_name_full 'RSC Advances'
_journal_page_first 31948
_journal_page_last 31961
_journal_paper_doi 10.1039/D3RA07184G
_journal_volume 13
_journal_year 2023
_chemical_formula_sum 'C50 H45 Cl Ir N2 O3 P'
_chemical_formula_weight 980.50
_space_group_crystal_system triclinic
_space_group_IT_number 2
_space_group_name_Hall '-P 1'
_space_group_name_H-M_alt 'P -1'
_atom_sites_solution_hydrogens geom
_audit_creation_method SHELXL-2017/1
_audit_update_record
;
2023-09-30 deposited with the CCDC.	2023-10-24 downloaded from the CCDC.
;
_cell_angle_alpha 82.321(12)
_cell_angle_beta 72.051(10)
_cell_angle_gamma 63.435(10)
_cell_formula_units_Z 2
_cell_length_a 12.911(6)
_cell_length_b 13.195(6)
_cell_length_c 14.842(7)
_cell_measurement_reflns_used 9819
_cell_measurement_temperature 296(2)
_cell_measurement_theta_max 28.04
_cell_measurement_theta_min 2.24
_cell_volume 2151.5(17)
_computing_cell_refinement 'Bruker SAINT'
_computing_data_collection 'Bruker APEX2'
_computing_data_reduction 'Bruker SAINT'
_computing_molecular_graphics 'Bruker SHELXTL'
_computing_publication_material 'Bruker SHELXTL'
_computing_structure_refinement 'SHELXL-2017/1 (Sheldrick, 2017)'
_computing_structure_solution 'SHELXS-97 (Sheldrick 2008)'
_diffrn_ambient_temperature 296(2)
_diffrn_measured_fraction_theta_full 1.000
_diffrn_measured_fraction_theta_max 1.000
_diffrn_measurement_device_type 'Bruker APEX-II CCD'
_diffrn_measurement_method '\f and \w scans'
_diffrn_radiation_type MoK\a
_diffrn_radiation_wavelength 0.71073
_diffrn_reflns_av_R_equivalents 0.1296
_diffrn_reflns_av_unetI/netI 0.1184
_diffrn_reflns_Laue_measured_fraction_full 1.000
_diffrn_reflns_Laue_measured_fraction_max 1.000
_diffrn_reflns_limit_h_max 15
_diffrn_reflns_limit_h_min -15
_diffrn_reflns_limit_k_max 16
_diffrn_reflns_limit_k_min -16
_diffrn_reflns_limit_l_max 18
_diffrn_reflns_limit_l_min -18
_diffrn_reflns_number 42883
_diffrn_reflns_point_group_measured_fraction_full 1.000
_diffrn_reflns_point_group_measured_fraction_max 1.000
_diffrn_reflns_theta_full 25.242
_diffrn_reflns_theta_max 26.000
_diffrn_reflns_theta_min 1.442
_exptl_absorpt_coefficient_mu 3.247
_exptl_absorpt_correction_T_max 0.7457
_exptl_absorpt_correction_T_min 0.4471
_exptl_absorpt_correction_type multi-scan
_exptl_absorpt_process_details 'SADABS V2008/1 (Bruker AXS, 2008)'
_exptl_crystal_colour yellow
_exptl_crystal_density_diffrn 1.514
_exptl_crystal_description block
_exptl_crystal_F_000 984
_exptl_crystal_size_max 0.200
_exptl_crystal_size_mid 0.100
_exptl_crystal_size_min 0.100
_refine_diff_density_max 1.366
_refine_diff_density_min -1.488
_refine_diff_density_rms 0.137
_refine_ls_extinction_method none
_refine_ls_goodness_of_fit_ref 0.940
_refine_ls_hydrogen_treatment constr
_refine_ls_matrix_type full
_refine_ls_number_parameters 523
_refine_ls_number_reflns 8448
_refine_ls_number_restraints 1
_refine_ls_restrained_S_all 0.940
_refine_ls_R_factor_all 0.0881
_refine_ls_R_factor_gt 0.0451
_refine_ls_shift/su_max 0.001
_refine_ls_shift/su_mean 0.000
_refine_ls_structure_factor_coef Fsqd
_refine_ls_weighting_details 'w=1/[\s^2^(Fo^2^)+(0.0103P)^2^] where P=(Fo^2^+2Fc^2^)/3'
_refine_ls_weighting_scheme calc
_refine_ls_wR_factor_gt 0.0547
_refine_ls_wR_factor_ref 0.0629
_reflns_Friedel_coverage 0.000
_reflns_number_gt 5862
_reflns_number_total 8448
_reflns_threshold_expression 'I > 2\s(I)'
_cod_data_source_file d3ra07184g2.cif
_cod_data_source_block 12663_0m
_cod_depositor_comments
;
The following automatic conversions were performed:

data item '_exptl_absorpt_correction_type' value 'multi_scan' was
changed to 'multi-scan' in accordance with the
/home/data/users/saulius/crontab/automatic-downloads/rss-feeds/RSC/lib/dictionaries/cif_core.dic
dictionary named 'cif_core.dic' version 2.4.2 last updated on
2011-04-26.

Automatic conversion script
Id: cif_fix_values 8170 2020-07-09 18:12:32Z antanas 
;
_cod_original_cell_volume 2151.4(18)
_cod_database_code 7247613
_shelx_shelxl_version_number 2017/1
_shelx_space_group_comment
; 
The symmetry employed for this shelxl refinement is uniquely defined 
by the following loop, which should always be used as a source of 
symmetry information in preference to the above space-group names. 
They are only intended as comments. 
;
_shelx_estimated_absorpt_t_min 0.563
_shelx_estimated_absorpt_t_max 0.737

loop_
_space_group_symop_operation_xyz
'x, y, z'
'-x, -y, -z'

loop_
_atom_site_label
_atom_site_type_symbol
_atom_site_fract_x
_atom_site_fract_y
_atom_site_fract_z
_atom_site_U_iso_or_equiv
_atom_site_adp_type
_atom_site_occupancy
_atom_site_site_symmetry_order
_atom_site_calc_flag
_atom_site_refinement_flags_posn
_atom_site_refinement_flags_adp
_atom_site_refinement_flags_occupancy
_atom_site_disorder_assembly
_atom_site_disorder_group
Ir Ir 0.89640(2) 0.85140(2) 0.82350(2) 0.02800(7) Uani 1 1 d . . . . .
Cl Cl 0.95581(12) 1.00705(11) 0.75703(10) 0.0398(4) Uani 1 1 d . . . . .
P P 1.06233(12) 0.72185(12) 0.70158(10) 0.0299(4) Uani 1 1 d . . . . .
O1 O 1.2618(3) 0.2354(3) 0.8240(3) 0.0571(12) Uani 1 1 d . . . . .
O2 O 1.5173(3) 0.7842(4) 0.5464(3) 0.0744(14) Uani 1 1 d . . . . .
O3 O 0.8640(3) 0.7686(3) 0.3754(3) 0.0580(12) Uani 1 1 d . . . . .
N1 N 0.9888(4) 0.8191(3) 0.9234(3) 0.0285(11) Uani 1 1 d . . . . .
N2 N 0.7804(3) 0.8932(4) 0.7414(3) 0.0307(11) Uani 1 1 d . . . . .
C1 C 1.0997(5) 0.7353(4) 0.9208(4) 0.0403(15) Uani 1 1 d . . . . .
H1A H 1.138412 0.682745 0.871595 0.048 Uiso 1 1 calc R U . . .
C2 C 1.1567(5) 0.7247(5) 0.9870(4) 0.0478(16) Uani 1 1 d . . . . .
H2A H 1.233236 0.666428 0.982389 0.057 Uiso 1 1 calc R U . . .
C3 C 1.1004(6) 0.8008(5) 1.0607(4) 0.0539(17) Uani 1 1 d . . . . .
H3A H 1.139048 0.796078 1.105708 0.065 Uiso 1 1 calc R U . . .
C4 C 0.9867(5) 0.8836(5) 1.0670(4) 0.0416(15) Uani 1 1 d . . . . .
H4A H 0.947155 0.934752 1.117236 0.050 Uiso 1 1 calc R U . . .
C5 C 0.9294(5) 0.8920(4) 0.9989(4) 0.0318(13) Uani 1 1 d . . . . .
C6 C 0.8055(5) 0.9717(4) 1.0020(4) 0.0312(13) Uani 1 1 d . . . . .
C7 C 0.7294(5) 1.0521(5) 1.0752(4) 0.0466(16) Uani 1 1 d . . . . .
H7A H 0.759746 1.060353 1.121664 0.056 Uiso 1 1 calc R U . . .
C8 C 0.6112(5) 1.1180(5) 1.0781(4) 0.0522(17) Uani 1 1 d . . . . .
H8A H 0.560660 1.170245 1.126825 0.063 Uiso 1 1 calc R U . . .
C9 C 0.5673(5) 1.1062(5) 1.0079(4) 0.0490(17) Uani 1 1 d . . . . .
H9A H 0.486534 1.149822 1.010464 0.059 Uiso 1 1 calc R U . . .
C10 C 0.6422(5) 1.0305(4) 0.9340(4) 0.0427(15) Uani 1 1 d . . . . .
H10A H 0.610899 1.024778 0.887198 0.051 Uiso 1 1 calc R U . . .
C11 C 0.7641(4) 0.9621(4) 0.9280(3) 0.0266(13) Uani 1 1 d . . . . .
C12 C 0.7548(5) 0.9813(5) 0.6837(4) 0.0437(15) Uani 1 1 d . . . . .
H12A H 0.791656 1.029145 0.678835 0.052 Uiso 1 1 calc R U . . .
C13 C 0.6752(5) 1.0053(5) 0.6300(4) 0.0577(18) Uani 1 1 d . . . . .
H13A H 0.658474 1.068267 0.590729 0.069 Uiso 1 1 calc R U . . .
C14 C 0.6223(5) 0.9342(6) 0.6364(4) 0.0591(19) Uani 1 1 d . . . . .
H14A H 0.570673 0.946733 0.599994 0.071 Uiso 1 1 calc R U . . .
C15 C 0.6464(4) 0.8440(5) 0.6974(4) 0.0480(16) Uani 1 1 d . . . . .
H15A H 0.609432 0.796149 0.703044 0.058 Uiso 1 1 calc R U . . .
C16 C 0.7258(4) 0.8233(5) 0.7513(4) 0.0362(14) Uani 1 1 d . . . . .
C17 C 0.7538(4) 0.7347(4) 0.8214(4) 0.0327(14) Uani 1 1 d . . . . .
C18 C 0.7080(5) 0.6534(5) 0.8419(4) 0.0524(17) Uani 1 1 d . . . . .
H18A H 0.659154 0.652137 0.807677 0.063 Uiso 1 1 calc R U . . .
C19 C 0.7345(5) 0.5764(5) 0.9117(5) 0.0598(19) Uani 1 1 d . . . . .
H19A H 0.705967 0.521128 0.923867 0.072 Uiso 1 1 calc R U . . .
C20 C 0.8042(5) 0.5804(5) 0.9646(4) 0.0544(17) Uani 1 1 d . . . . .
H20A H 0.819411 0.529186 1.013723 0.065 Uiso 1 1 calc R U . . .
C21 C 0.8515(5) 0.6590(4) 0.9459(4) 0.0434(15) Uani 1 1 d . . . . .
H21A H 0.897904 0.660341 0.982403 0.052 Uiso 1 1 calc R U . . .
C22 C 0.8297(4) 0.7366(4) 0.8721(4) 0.0313(13) Uani 1 1 d . . . . .
C23 C 1.1298(4) 0.5714(4) 0.7327(3) 0.0287(13) Uani 1 1 d . . . . .
C24 C 1.0568(4) 0.5122(4) 0.7655(3) 0.0361(14) Uani 1 1 d . . . . .
H24A H 0.975388 0.549030 0.768207 0.043 Uiso 1 1 calc R U . . .
C25 C 1.1051(5) 0.4003(4) 0.7935(4) 0.0411(15) Uani 1 1 d . . . . .
H25A H 1.056776 0.361710 0.812147 0.049 Uiso 1 1 calc R U . . .
C26 C 1.2241(5) 0.3457(4) 0.7941(4) 0.0393(15) Uani 1 1 d . . . . .
C27 C 1.2966(5) 0.4020(5) 0.7639(4) 0.0421(15) Uani 1 1 d . . . . .
H27A H 1.377044 0.365625 0.764072 0.050 Uiso 1 1 calc R U . . .
C28 C 1.2492(5) 0.5127(5) 0.7334(4) 0.0419(15) Uani 1 1 d . . . . .
H28A H 1.299455 0.549162 0.712461 0.050 Uiso 1 1 calc R U . . .
C29 C 1.1986(4) 0.7465(4) 0.6504(4) 0.0311(13) Uani 1 1 d . . . . .
C30 C 1.2769(5) 0.7006(5) 0.5626(4) 0.0473(16) Uani 1 1 d . . . . .
H30A H 1.256920 0.661103 0.528588 0.057 Uiso 1 1 calc R U . . .
C31 C 1.3830(5) 0.7117(5) 0.5244(4) 0.0522(17) Uani 1 1 d . . . . .
H31A H 1.432852 0.681260 0.465043 0.063 Uiso 1 1 calc R U . . .
C32 C 1.4144(5) 0.7682(5) 0.5748(4) 0.0463(17) Uani 1 1 d . . . . .
C33 C 1.3392(5) 0.8136(4) 0.6628(4) 0.0447(16) Uani 1 1 d . . . . .
H33A H 1.361240 0.850603 0.697424 0.054 Uiso 1 1 calc R U . . .
C34 C 1.2315(4) 0.8044(4) 0.6996(4) 0.0381(14) Uani 1 1 d . . . . .
H34A H 1.180495 0.837384 0.757879 0.046 Uiso 1 1 calc R U . . .
C35 C 1.0152(4) 0.7264(4) 0.5965(3) 0.0299(13) Uani 1 1 d . . . . .
C36 C 0.9982(5) 0.8207(5) 0.5385(4) 0.0442(16) Uani 1 1 d . . . . .
H36A H 1.019748 0.874717 0.551072 0.053 Uiso 1 1 calc R U . . .
C37 C 0.9506(5) 0.8387(5) 0.4626(4) 0.0435(15) Uani 1 1 d . . . . .
H37A H 0.942574 0.901992 0.424276 0.052 Uiso 1 1 calc R U . . .
C38 C 0.9152(5) 0.7594(5) 0.4455(4) 0.0390(15) Uani 1 1 d . . . . .
C39 C 0.9330(5) 0.6648(5) 0.5020(4) 0.0493(16) Uani 1 1 d . . . . .
H39A H 0.911186 0.610716 0.489975 0.059 Uiso 1 1 calc R U . . .
C40 C 0.9820(5) 0.6482(4) 0.5755(4) 0.0436(15) Uani 1 1 d . . . . .
H40A H 0.993057 0.583145 0.612020 0.052 Uiso 1 1 calc R U . . .
C41 C 1.3780(5) 0.1789(5) 0.8403(4) 0.071(2) Uani 1 1 d . . . . .
H41A H 1.392326 0.102781 0.860836 0.106 Uiso 1 1 calc R U . . .
H41B H 1.438691 0.177109 0.782732 0.106 Uiso 1 1 calc R U . . .
H41C H 1.380999 0.218698 0.888343 0.106 Uiso 1 1 calc R U . . .
C42 C 1.6002(5) 0.7363(6) 0.4560(5) 0.088(2) Uani 1 1 d . . . . .
H42A H 1.668604 0.752759 0.443545 0.132 Uiso 1 1 calc R U . . .
H42B H 1.626597 0.655744 0.457251 0.132 Uiso 1 1 calc R U . . .
H42C H 1.560463 0.768614 0.407172 0.132 Uiso 1 1 calc R U . . .
C43 C 0.8274(6) 0.8713(6) 0.3266(4) 0.090(3) Uani 1 1 d . . . . .
H43A H 0.793128 0.865939 0.279475 0.135 Uiso 1 1 calc R U . . .
H43B H 0.768216 0.931139 0.370340 0.135 Uiso 1 1 calc R U . . .
H43C H 0.895901 0.887095 0.296426 0.135 Uiso 1 1 calc R U . . .
C44 C 0.4886(12) 0.4874(14) 0.8491(12) 0.188(7) Uani 1 1 d . . . . .
H44A H 0.415228 0.535137 0.889024 0.226 Uiso 1 1 calc R U . . .
C45 C 0.5581(14) 0.3703(14) 0.8623(10) 0.154(5) Uani 1 1 d . . . . .
H45A H 0.527915 0.339702 0.918696 0.185 Uiso 1 1 calc R U . . .
C46 C 0.6621(12) 0.2973(9) 0.8040(11) 0.129(4) Uani 1 1 d . . . . .
H46A H 0.693946 0.220384 0.817972 0.155 Uiso 1 1 calc R U . . .
C47 C 0.7201(9) 0.3369(11) 0.7246(8) 0.130(4) Uani 1 1 d . . . . .
H47A H 0.795362 0.290862 0.685790 0.156 Uiso 1 1 calc R U . . .
C48 C 0.6563(15) 0.4548(12) 0.7055(8) 0.123(4) Uani 1 1 d . U . . .
C49 C 0.5508(11) 0.5147(9) 0.7673(11) 0.134(6) Uani 1 1 d . . . . .
H49A H 0.513261 0.590035 0.750175 0.160 Uiso 1 1 calc R U . . .
C50 C 0.7246(12) 0.4914(10) 0.6265(7) 0.251(7) Uani 1 1 d . U . . .
H50A H 0.796640 0.427282 0.596284 0.377 Uiso 1 1 calc R U . . .
H50B H 0.677898 0.528038 0.582477 0.377 Uiso 1 1 calc R U . . .
H50C H 0.746001 0.543791 0.646694 0.377 Uiso 1 1 calc R U . . .

loop_
_atom_site_aniso_label
_atom_site_aniso_U_11
_atom_site_aniso_U_22
_atom_site_aniso_U_33
_atom_site_aniso_U_23
_atom_site_aniso_U_13
_atom_site_aniso_U_12
Ir 0.03201(13) 0.03030(13) 0.02517(13) 0.00001(9) -0.00973(9) -0.01526(10)
Cl 0.0481(9) 0.0364(9) 0.0421(9) 0.0031(7) -0.0130(7) -0.0249(8)
P 0.0343(9) 0.0322(9) 0.0263(9) -0.0016(7) -0.0090(7) -0.0163(7)
O1 0.067(3) 0.033(3) 0.075(3) 0.012(2) -0.039(3) -0.016(2)
O2 0.047(3) 0.115(4) 0.075(4) -0.024(3) 0.003(3) -0.052(3)
O3 0.083(3) 0.067(3) 0.052(3) 0.010(2) -0.043(3) -0.044(3)
N1 0.033(3) 0.032(3) 0.024(3) 0.003(2) -0.012(2) -0.015(2)
N2 0.032(3) 0.033(3) 0.027(3) -0.001(2) -0.010(2) -0.012(2)
C1 0.043(4) 0.035(4) 0.042(4) -0.005(3) -0.016(3) -0.012(3)
C2 0.053(4) 0.045(4) 0.045(4) 0.001(3) -0.031(4) -0.010(3)
C3 0.065(5) 0.064(5) 0.049(5) 0.010(4) -0.039(4) -0.029(4)
C4 0.053(4) 0.048(4) 0.028(4) -0.007(3) -0.013(3) -0.023(3)
C5 0.044(4) 0.039(4) 0.022(3) 0.001(3) -0.012(3) -0.026(3)
C6 0.041(4) 0.029(3) 0.026(3) 0.004(3) -0.010(3) -0.018(3)
C7 0.055(4) 0.054(4) 0.036(4) -0.009(3) -0.010(3) -0.027(4)
C8 0.048(4) 0.048(4) 0.043(4) -0.013(3) -0.004(3) -0.007(3)
C9 0.034(4) 0.045(4) 0.045(4) -0.005(3) -0.005(3) 0.000(3)
C10 0.033(4) 0.044(4) 0.043(4) -0.005(3) -0.011(3) -0.007(3)
C11 0.037(3) 0.021(3) 0.023(3) 0.004(2) -0.007(3) -0.015(3)
C12 0.046(4) 0.042(4) 0.043(4) 0.008(3) -0.020(3) -0.016(3)
C13 0.059(4) 0.058(5) 0.054(5) 0.014(4) -0.038(4) -0.013(4)
C14 0.045(4) 0.073(5) 0.055(5) -0.004(4) -0.033(4) -0.009(4)
C15 0.028(3) 0.060(5) 0.055(4) -0.022(4) -0.009(3) -0.014(3)
C16 0.031(3) 0.043(4) 0.039(4) -0.012(3) -0.008(3) -0.017(3)
C17 0.020(3) 0.029(3) 0.038(4) -0.008(3) 0.001(3) -0.004(3)
C18 0.046(4) 0.048(4) 0.073(5) -0.007(4) -0.014(4) -0.028(4)
C19 0.058(5) 0.049(5) 0.078(6) 0.000(4) -0.010(4) -0.034(4)
C20 0.078(5) 0.049(4) 0.037(4) 0.012(3) -0.010(4) -0.035(4)
C21 0.061(4) 0.039(4) 0.033(4) 0.002(3) -0.008(3) -0.028(3)
C22 0.025(3) 0.039(4) 0.023(3) -0.007(3) 0.004(3) -0.012(3)
C23 0.028(3) 0.032(3) 0.025(3) -0.006(3) -0.006(3) -0.011(3)
C24 0.030(3) 0.035(4) 0.037(4) -0.010(3) -0.006(3) -0.008(3)
C25 0.040(4) 0.034(4) 0.047(4) -0.001(3) -0.018(3) -0.010(3)
C26 0.052(4) 0.022(3) 0.038(4) -0.002(3) -0.017(3) -0.007(3)
C27 0.034(4) 0.036(4) 0.053(4) 0.001(3) -0.019(3) -0.009(3)
C28 0.040(4) 0.040(4) 0.047(4) -0.004(3) -0.007(3) -0.021(3)
C29 0.031(3) 0.036(3) 0.028(3) 0.000(3) -0.007(3) -0.018(3)
C30 0.050(4) 0.063(4) 0.036(4) -0.008(3) -0.005(3) -0.032(4)
C31 0.040(4) 0.072(5) 0.045(4) -0.012(3) 0.005(3) -0.032(4)
C32 0.033(4) 0.065(5) 0.047(4) -0.003(4) -0.005(3) -0.030(4)
C33 0.036(4) 0.051(4) 0.056(5) -0.009(3) -0.010(3) -0.026(3)
C34 0.037(4) 0.042(4) 0.034(4) -0.002(3) -0.008(3) -0.017(3)
C35 0.039(3) 0.035(4) 0.025(3) -0.001(3) -0.012(3) -0.022(3)
C36 0.068(4) 0.049(4) 0.038(4) 0.003(3) -0.020(3) -0.042(4)
C37 0.059(4) 0.056(4) 0.032(4) 0.013(3) -0.017(3) -0.039(4)
C38 0.041(4) 0.059(4) 0.026(4) 0.002(3) -0.014(3) -0.026(3)
C39 0.073(5) 0.049(4) 0.048(4) 0.000(3) -0.029(4) -0.037(4)
C40 0.065(4) 0.037(4) 0.039(4) 0.003(3) -0.023(3) -0.027(3)
C41 0.060(5) 0.050(4) 0.089(6) 0.015(4) -0.042(4) -0.003(4)
C42 0.048(5) 0.134(7) 0.076(6) -0.008(5) 0.009(4) -0.048(5)
C43 0.141(7) 0.116(7) 0.076(6) 0.052(5) -0.076(5) -0.094(6)
C44 0.094(11) 0.217(18) 0.244(19) -0.025(15) -0.021(11) -0.069(11)
C45 0.121(12) 0.166(14) 0.195(14) -0.010(13) -0.065(11) -0.063(10)
C46 0.121(10) 0.091(9) 0.216(15) 0.023(10) -0.107(10) -0.049(9)
C47 0.116(8) 0.122(11) 0.170(12) 0.022(8) -0.048(8) -0.069(9)
C48 0.208(14) 0.112(8) 0.122(9) 0.036(8) -0.092(10) -0.112(9)
C49 0.071(8) 0.111(9) 0.216(16) -0.089(11) -0.058(8) -0.001(7)
C50 0.41(2) 0.293(17) 0.103(10) -0.006(10) -0.005(11) -0.238(15)

loop_
_atom_type_symbol
_atom_type_description
_atom_type_scat_dispersion_real
_atom_type_scat_dispersion_imag
_atom_type_scat_source
C C 0.0033 0.0016 'International Tables Vol C Tables 4.2.6.8 and 6.1.1.4'
H H 0.0000 0.0000 'International Tables Vol C Tables 4.2.6.8 and 6.1.1.4'
N N 0.0061 0.0033 'International Tables Vol C Tables 4.2.6.8 and 6.1.1.4'
O O 0.0106 0.0060 'International Tables Vol C Tables 4.2.6.8 and 6.1.1.4'
P P 0.1023 0.0942 'International Tables Vol C Tables 4.2.6.8 and 6.1.1.4'
Cl Cl 0.1484 0.1585 'International Tables Vol C Tables 4.2.6.8 and 6.1.1.4'
Ir Ir -1.4442 7.9887 'International Tables Vol C Tables 4.2.6.8 and 6.1.1.4'

loop_
_geom_angle_atom_site_label_1
_geom_angle_atom_site_label_2
_geom_angle_atom_site_label_3
_geom_angle
_geom_angle_site_symmetry_1
_geom_angle_site_symmetry_3
_geom_angle_publ_flag
C22 Ir C11 89.91(18) . . ?
C22 Ir N2 80.74(19) . . ?
C11 Ir N2 91.65(18) . . ?
C22 Ir N1 95.85(18) . . ?
C11 Ir N1 80.00(19) . . ?
N2 Ir N1 171.03(16) . . ?
C22 Ir P 92.27(14) . . ?
C11 Ir P 176.71(14) . . ?
N2 Ir P 91.12(12) . . ?
N1 Ir P 97.32(13) . . ?
C22 Ir Cl 172.91(15) . . ?
C11 Ir Cl 87.62(13) . . ?
N2 Ir Cl 92.68(12) . . ?
N1 Ir Cl 90.27(11) . . ?
P Ir Cl 90.49(6) . . ?
C35 P C23 105.5(2) . . ?
C35 P C29 101.8(2) . . ?
C23 P C29 100.7(2) . . ?
C35 P Ir 110.92(17) . . ?
C23 P Ir 117.24(16) . . ?
C29 P Ir 118.80(17) . . ?
C26 O1 C41 118.5(4) . . ?
C32 O2 C42 116.8(5) . . ?
C38 O3 C43 118.3(4) . . ?
C1 N1 C5 118.2(4) . . ?
C1 N1 Ir 126.9(4) . . ?
C5 N1 Ir 114.8(3) . . ?
C12 N2 C16 119.7(5) . . ?
C12 N2 Ir 125.6(4) . . ?
C16 N2 Ir 114.7(4) . . ?
N1 C1 C2 122.9(5) . . ?
N1 C1 H1A 118.6 . . ?
C2 C1 H1A 118.6 . . ?
C1 C2 C3 119.4(5) . . ?
C1 C2 H2A 120.3 . . ?
C3 C2 H2A 120.3 . . ?
C4 C3 C2 118.9(5) . . ?
C4 C3 H3A 120.5 . . ?
C2 C3 H3A 120.5 . . ?
C3 C4 C5 120.7(5) . . ?
C3 C4 H4A 119.7 . . ?
C5 C4 H4A 119.7 . . ?
N1 C5 C4 119.8(5) . . ?
N1 C5 C6 114.9(5) . . ?
C4 C5 C6 125.3(5) . . ?
C11 C6 C7 121.1(5) . . ?
C11 C6 C5 115.8(5) . . ?
C7 C6 C5 123.1(5) . . ?
C8 C7 C6 120.2(5) . . ?
C8 C7 H7A 119.9 . . ?
C6 C7 H7A 119.9 . . ?
C7 C8 C9 119.5(6) . . ?
C7 C8 H8A 120.2 . . ?
C9 C8 H8A 120.2 . . ?
C10 C9 C8 120.8(5) . . ?
C10 C9 H9A 119.6 . . ?
C8 C9 H9A 119.6 . . ?
C9 C10 C11 121.5(5) . . ?
C9 C10 H10A 119.3 . . ?
C11 C10 H10A 119.3 . . ?
C10 C11 C6 116.8(5) . . ?
C10 C11 Ir 129.7(4) . . ?
C6 C11 Ir 113.5(4) . . ?
N2 C12 C13 122.9(5) . . ?
N2 C12 H12A 118.6 . . ?
C13 C12 H12A 118.6 . . ?
C14 C13 C12 118.4(6) . . ?
C14 C13 H13A 120.8 . . ?
C12 C13 H13A 120.8 . . ?
C13 C14 C15 119.1(6) . . ?
C13 C14 H14A 120.4 . . ?
C15 C14 H14A 120.4 . . ?
C14 C15 C16 120.8(5) . . ?
C14 C15 H15A 119.6 . . ?
C16 C15 H15A 119.6 . . ?
N2 C16 C15 118.9(5) . . ?
N2 C16 C17 115.0(5) . . ?
C15 C16 C17 126.0(5) . . ?
C18 C17 C22 120.4(5) . . ?
C18 C17 C16 124.1(5) . . ?
C22 C17 C16 115.4(5) . . ?
C19 C18 C17 120.3(6) . . ?
C19 C18 H18A 119.9 . . ?
C17 C18 H18A 119.9 . . ?
C18 C19 C20 119.9(6) . . ?
C18 C19 H19A 120.1 . . ?
C20 C19 H19A 120.1 . . ?
C21 C20 C19 121.3(6) . . ?
C21 C20 H20A 119.3 . . ?
C19 C20 H20A 119.3 . . ?
C20 C21 C22 120.1(5) . . ?
C20 C21 H21A 119.9 . . ?
C22 C21 H21A 119.9 . . ?
C21 C22 C17 117.8(5) . . ?
C21 C22 Ir 128.5(4) . . ?
C17 C22 Ir 113.6(4) . . ?
C28 C23 C24 116.5(5) . . ?
C28 C23 P 123.1(4) . . ?
C24 C23 P 120.2(4) . . ?
C25 C24 C23 120.9(5) . . ?
C25 C24 H24A 119.6 . . ?
C23 C24 H24A 119.6 . . ?
C26 C25 C24 120.5(5) . . ?
C26 C25 H25A 119.8 . . ?
C24 C25 H25A 119.8 . . ?
O1 C26 C25 115.4(5) . . ?
O1 C26 C27 124.8(5) . . ?
C25 C26 C27 119.7(5) . . ?
C26 C27 C28 119.7(5) . . ?
C26 C27 H27A 120.2 . . ?
C28 C27 H27A 120.2 . . ?
C27 C28 C23 122.6(5) . . ?
C27 C28 H28A 118.7 . . ?
C23 C28 H28A 118.7 . . ?
C34 C29 C30 117.4(5) . . ?
C34 C29 P 122.0(4) . . ?
C30 C29 P 120.5(4) . . ?
C31 C30 C29 122.3(5) . . ?
C31 C30 H30A 118.8 . . ?
C29 C30 H30A 118.8 . . ?
C32 C31 C30 119.3(5) . . ?
C32 C31 H31A 120.4 . . ?
C30 C31 H31A 120.4 . . ?
O2 C32 C31 125.6(6) . . ?
O2 C32 C33 114.6(5) . . ?
C31 C32 C33 119.8(5) . . ?
C34 C33 C32 120.5(5) . . ?
C34 C33 H33A 119.8 . . ?
C32 C33 H33A 119.8 . . ?
C33 C34 C29 120.7(5) . . ?
C33 C34 H34A 119.6 . . ?
C29 C34 H34A 119.6 . . ?
C40 C35 C36 116.6(5) . . ?
C40 C35 P 124.6(4) . . ?
C36 C35 P 118.4(4) . . ?
C37 C36 C35 123.3(5) . . ?
C37 C36 H36A 118.3 . . ?
C35 C36 H36A 118.3 . . ?
C36 C37 C38 118.3(5) . . ?
C36 C37 H37A 120.9 . . ?
C38 C37 H37A 120.9 . . ?
O3 C38 C39 117.0(5) . . ?
O3 C38 C37 124.1(5) . . ?
C39 C38 C37 118.8(5) . . ?
C40 C39 C38 121.7(5) . . ?
C40 C39 H39A 119.1 . . ?
C38 C39 H39A 119.1 . . ?
C39 C40 C35 121.3(5) . . ?
C39 C40 H40A 119.4 . . ?
C35 C40 H40A 119.4 . . ?
O1 C41 H41A 109.5 . . ?
O1 C41 H41B 109.5 . . ?
H41A C41 H41B 109.5 . . ?
O1 C41 H41C 109.5 . . ?
H41A C41 H41C 109.5 . . ?
H41B C41 H41C 109.5 . . ?
O2 C42 H42A 109.5 . . ?
O2 C42 H42B 109.5 . . ?
H42A C42 H42B 109.5 . . ?
O2 C42 H42C 109.5 . . ?
H42A C42 H42C 109.5 . . ?
H42B C42 H42C 109.5 . . ?
O3 C43 H43A 109.5 . . ?
O3 C43 H43B 109.5 . . ?
H43A C43 H43B 109.5 . . ?
O3 C43 H43C 109.5 . . ?
H43A C43 H43C 109.5 . . ?
H43B C43 H43C 109.5 . . ?
C49 C44 C45 105.6(14) . . ?
C49 C44 H44A 127.2 . . ?
C45 C44 H44A 127.2 . . ?
C46 C45 C44 128.8(15) . . ?
C46 C45 H45A 115.6 . . ?
C44 C45 H45A 115.6 . . ?
C45 C46 C47 119.8(12) . . ?
C45 C46 H46A 120.1 . . ?
C47 C46 H46A 120.1 . . ?
C46 C47 C48 114.9(11) . . ?
C46 C47 H47A 122.5 . . ?
C48 C47 H47A 122.5 . . ?
C49 C48 C50 129.8(15) . . ?
C49 C48 C47 118.0(11) . . ?
C50 C48 C47 111.8(15) . . ?
C48 C49 C44 132.5(14) . . ?
C48 C49 H49A 113.8 . . ?
C44 C49 H49A 113.8 . . ?
C48 C50 H50A 109.5 . . ?
C48 C50 H50B 109.5 . . ?
H50A C50 H50B 109.5 . . ?
C48 C50 H50C 109.5 . . ?
H50A C50 H50C 109.5 . . ?
H50B C50 H50C 109.5 . . ?

loop_
_geom_bond_atom_site_label_1
_geom_bond_atom_site_label_2
_geom_bond_distance
_geom_bond_site_symmetry_2
_geom_bond_publ_flag
Ir C22 2.012(5) . ?
Ir C11 2.049(5) . ?
Ir N2 2.058(4) . ?
Ir N1 2.066(4) . ?
Ir P 2.4388(16) . ?
Ir Cl 2.4861(15) . ?
P C35 1.826(5) . ?
P C23 1.835(5) . ?
P C29 1.844(5) . ?
O1 C26 1.371(6) . ?
O1 C41 1.428(6) . ?
O2 C32 1.367(6) . ?
O2 C42 1.442(6) . ?
O3 C38 1.361(6) . ?
O3 C43 1.399(6) . ?
N1 C1 1.355(6) . ?
N1 C5 1.367(6) . ?
N2 C12 1.327(6) . ?
N2 C16 1.360(6) . ?
C1 C2 1.357(6) . ?
C1 H1A 0.9300 . ?
C2 C3 1.373(7) . ?
C2 H2A 0.9300 . ?
C3 C4 1.366(7) . ?
C3 H3A 0.9300 . ?
C4 C5 1.391(6) . ?
C4 H4A 0.9300 . ?
C5 C6 1.460(7) . ?
C6 C11 1.403(6) . ?
C6 C7 1.410(7) . ?
C7 C8 1.368(7) . ?
C7 H7A 0.9300 . ?
C8 C9 1.384(7) . ?
C8 H8A 0.9300 . ?
C9 C10 1.383(7) . ?
C9 H9A 0.9300 . ?
C10 C11 1.401(6) . ?
C10 H10A 0.9300 . ?
C12 C13 1.391(7) . ?
C12 H12A 0.9300 . ?
C13 C14 1.365(7) . ?
C13 H13A 0.9300 . ?
C14 C15 1.374(7) . ?
C14 H14A 0.9300 . ?
C15 C16 1.401(7) . ?
C15 H15A 0.9300 . ?
C16 C17 1.452(7) . ?
C17 C18 1.401(6) . ?
C17 C22 1.418(6) . ?
C18 C19 1.360(7) . ?
C18 H18A 0.9300 . ?
C19 C20 1.384(7) . ?
C19 H19A 0.9300 . ?
C20 C21 1.383(7) . ?
C20 H20A 0.9300 . ?
C21 C22 1.400(6) . ?
C21 H21A 0.9300 . ?
C23 C28 1.384(6) . ?
C23 C24 1.418(6) . ?
C24 C25 1.383(6) . ?
C24 H24A 0.9300 . ?
C25 C26 1.377(6) . ?
C25 H25A 0.9300 . ?
C26 C27 1.380(6) . ?
C27 C28 1.380(6) . ?
C27 H27A 0.9300 . ?
C28 H28A 0.9300 . ?
C29 C34 1.388(6) . ?
C29 C30 1.392(6) . ?
C30 C31 1.378(6) . ?
C30 H30A 0.9300 . ?
C31 C32 1.374(7) . ?
C31 H31A 0.9300 . ?
C32 C33 1.383(7) . ?
C33 C34 1.383(6) . ?
C33 H33A 0.9300 . ?
C34 H34A 0.9300 . ?
C35 C40 1.381(6) . ?
C35 C36 1.388(6) . ?
C36 C37 1.387(6) . ?
C36 H36A 0.9300 . ?
C37 C38 1.392(6) . ?
C37 H37A 0.9300 . ?
C38 C39 1.378(7) . ?
C39 C40 1.369(7) . ?
C39 H39A 0.9300 . ?
C40 H40A 0.9300 . ?
C41 H41A 0.9600 . ?
C41 H41B 0.9600 . ?
C41 H41C 0.9600 . ?
C42 H42A 0.9600 . ?
C42 H42B 0.9600 . ?
C42 H42C 0.9600 . ?
C43 H43A 0.9600 . ?
C43 H43B 0.9600 . ?
C43 H43C 0.9600 . ?
C44 C49 1.338(15) . ?
C44 C45 1.421(15) . ?
C44 H44A 0.9300 . ?
C45 C46 1.353(13) . ?
C45 H45A 0.9300 . ?
C46 C47 1.366(12) . ?
C46 H46A 0.9300 . ?
C47 C48 1.435(12) . ?
C47 H47A 0.9300 . ?
C48 C49 1.335(13) . ?
C48 C50 1.407(12) . ?
C49 H49A 0.9300 . ?
C50 H50A 0.9600 . ?
C50 H50B 0.9600 . ?
C50 H50C 0.9600 . ?
